data_4304617
loop_
_publ_author_name
'Jeffrey P. Fitzgerald'
'Joshua R. Lebenson'
'Guangbin Wang'
'Gordon T. Yee'
'Bruce C. Noll'
'Roger D. Sommer'

_publ_contact_author_address
;
United States Naval Academy
Annapolis, MD 21402
USA
;
_publ_contact_author_email fitzgera@usna.edu
_publ_contact_author_fax 1(410)2932218
_publ_contact_author_name 'Jeffrey P. Fitzgerald'
_publ_contact_author_phone 1(410)2936343
_publ_section_title
;
Iron Tetraanthracenotetraazaporphyrins: Synthesis, Structural
Characterization, Ligand Binding Properties, and Unexpected Selectivity of
a Bis-"Bowl" Tetraazaporphyrin
;
_journal_name_full 'Inorganic Chemistry'
_journal_page_first 4520
_journal_page_last 4530
_journal_paper_doi 10.1021/ic702149z
_journal_volume 47
_journal_year 2008
_chemical_compound_source synthesized
_chemical_formula_moiety 'C72 H40 N8 Cl Fe, 6(C H Cl3), 2(C6 H6)'
_chemical_formula_sum 'C90 H58 Cl19 Fe N8'
_chemical_formula_weight 1980.84
_space_group_IT_number 2
_symmetry_cell_setting triclinic
_symmetry_Int_Tables_number 2
_symmetry_space_group_name_Hall '-P 1'
_symmetry_space_group_name_H-M 'P -1'
_atom_sites_solution_hydrogens geom
_atom_sites_solution_primary direct
_atom_sites_solution_secondary difmap
_audit_creation_method SHELXL-97
_audit_update_record
;
2007-10-30 # Formatted by publCIF
;
_cell_angle_alpha 104.785(1)
_cell_angle_beta 110.180(1)
_cell_angle_gamma 102.081(1)
_cell_formula_units_Z 1
_cell_length_a 13.0455(1)
_cell_length_b 13.8818(1)
_cell_length_c 14.8536(2)
_cell_measurement_reflns_used 6957
_cell_measurement_temperature 177(2)
_cell_measurement_theta_max 25.00
_cell_measurement_theta_min 1.56
_cell_volume 2306.46(5)
_computing_cell_refinement 'SAINT(Siemens 1995)'
_computing_data_collection 'SMART (Siemens 1995)'
_computing_data_reduction 'SAINT/XPREP(Siemens 1995)'
_computing_molecular_graphics 'XP(Siemens 1995)'
_computing_publication_material 'ENCIFER CCDC Ver 1.2'
_computing_structure_refinement 'XL (Siemens, 1997)'
_computing_structure_solution 'XS (Siemens 1995)'
_diffrn_ambient_temperature 123(2)
_diffrn_measured_fraction_theta_full 0.996
_diffrn_measured_fraction_theta_max 0.996
_diffrn_measurement_device_type 'Siemens SMART CCD diffractometer'
_diffrn_measurement_method '\w scans'
_diffrn_radiation_monochromator graphite
_diffrn_radiation_probe x-ray
_diffrn_radiation_type MoK\a
_diffrn_radiation_wavelength 0.71073
_diffrn_reflns_av_R_equivalents 0.0477
_diffrn_reflns_av_sigmaI/netI 0.0711
_diffrn_reflns_limit_h_max 15
_diffrn_reflns_limit_h_min -15
_diffrn_reflns_limit_k_max 16
_diffrn_reflns_limit_k_min -16
_diffrn_reflns_limit_l_max 17
_diffrn_reflns_limit_l_min -17
_diffrn_reflns_number 20420
_diffrn_reflns_theta_full 25.00
_diffrn_reflns_theta_max 25.00
_diffrn_reflns_theta_min 1.56
_diffrn_source 'fine-focus sealed tube'
_diffrn_source_type 'Siemens KFFMO2K-90'
_exptl_absorpt_coefficient_mu 0.763
_exptl_absorpt_correction_T_max 0.9073
_exptl_absorpt_correction_T_min 0.7015
_exptl_absorpt_correction_type multi-scan
_exptl_absorpt_process_details 'Sheldrick, G. M. (1995) University of G\"ottingen'
_exptl_crystal_colour deep-red
_exptl_crystal_density_diffrn 1.426
_exptl_crystal_density_method 'not measured'
_exptl_crystal_description parallelepiped
_exptl_crystal_F_000 1003
_exptl_crystal_recrystallization_method 'Slow evaporation of solvent from a chloroform/benzene/THF solution.'
_exptl_crystal_size_max 0.50
_exptl_crystal_size_mid 0.15
_exptl_crystal_size_min 0.13
_platon_squeeze_details
;
A large void, 1167 \%A^3^, exists in the structure. This void was occupied by 
electron density that could not be adequately modeled by conventional means.
The SQUEEZE routine of PLATON (Spek, 1997) was used to quantify the density 
present in this void. SQUEEZE found density equivalent to 426 electrons in 
this void space, which was taken as 6 molecules of chloroform and 2 of 
benzene, or 432 electrons. For the asymmetric unit, this yields a formula of
1/2^.^Fe(TATAP)Cl^.^C~6~H~6~^.^3CHCl~3~. Because SQUEEZE was used instead of 
an explicit model for the solvent molecules, quantities like molecular 
formula, formula weight, density, F(000), and \m will be miscalculated by 
routines such as checkCIF that generate this information from the atom list. 
The formula including solvent was used to calculate the data contained
herein.
;
_refine_diff_density_max 0.923
_refine_diff_density_min -0.731
_refine_diff_density_rms 0.098
_refine_ls_extinction_method none
_refine_ls_goodness_of_fit_ref 1.022
_refine_ls_hydrogen_treatment constr
_refine_ls_matrix_type full
_refine_ls_number_parameters 382
_refine_ls_number_reflns 8098
_refine_ls_number_restraints 0
_refine_ls_restrained_S_all 1.022
_refine_ls_R_factor_all 0.1093
_refine_ls_R_factor_gt 0.0933
_refine_ls_shift/su_max 0.000
_refine_ls_shift/su_mean 0.000
_refine_ls_structure_factor_coef Fsqd
_refine_ls_weighting_details 'calc w=1/[\s^2^(Fo^2^)+(0.1960P)^2^+0.0000P] where P=(Fo^2^+2Fc^2^)/3'
_refine_ls_weighting_scheme calc
_refine_ls_wR_factor_gt 0.2587
_refine_ls_wR_factor_ref 0.2704
_reflns_number_gt 5893
_reflns_number_total 8098
_reflns_threshold_expression >2sigma(I)
_cod_data_source_file ic702149z-file003.cif
_cod_data_source_block bc249
_cod_original_cell_volume 2306.39(4)
_cod_database_code 4304617

loop_
_symmetry_equiv_pos_as_xyz
'x, y, z'
'-x, -y, -z'

loop_
_atom_site_label
_atom_site_type_symbol
_atom_site_fract_x
_atom_site_fract_y
_atom_site_fract_z
_atom_site_U_iso_or_equiv
_atom_site_adp_type
_atom_site_occupancy
_atom_site_symmetry_multiplicity
_atom_site_calc_flag
_atom_site_refinement_flags
_atom_site_disorder_assembly
_atom_site_disorder_group
Fe1 Fe 0.03003(7) 0.00732(10) 0.00559(9) 0.0215(3) Uani 0.50 1 d P . .
Cl1 Cl 0.22635(15) 0.05620(15) 0.04325(14) 0.0397(4) Uani 0.50 1 d P . .
N1 N -0.0116(2) 0.0998(2) -0.06937(19) 0.0258(6) Uani 1 1 d . . .
N2 N -0.0267(2) -0.1073(2) -0.1239(2) 0.0268(6) Uani 1 1 d . . .
N3 N 0.0156(3) 0.2569(2) 0.06669(19) 0.0289(6) Uani 1 1 d . . .
N4 N -0.0437(2) -0.0093(2) -0.24142(19) 0.0246(6) Uani 1 1 d . . .
C1 C -0.0035(3) 0.2040(3) -0.0289(2) 0.0265(7) Uani 1 1 d . . .
C2 C -0.0211(3) 0.2505(3) -0.1078(2) 0.0296(7) Uani 1 1 d . . .
C3 C -0.0369(3) 0.1743(2) -0.1947(2) 0.0279(7) Uani 1 1 d . . .
C4 C -0.0306(3) 0.0801(2) -0.1722(2) 0.0239(7) Uani 1 1 d . . .
C5 C -0.0425(3) -0.0965(3) -0.2178(2) 0.0250(7) Uani 1 1 d . . .
C6 C -0.0607(3) -0.1959(3) -0.2910(2) 0.0246(7) Uani 1 1 d . . .
C7 C -0.0591(3) -0.2669(2) -0.2436(2) 0.0242(7) Uani 1 1 d . . .
C8 C -0.0334(3) -0.2122(2) -0.1378(2) 0.0249(7) Uani 1 1 d . . .
C9 C -0.0286(3) 0.3542(3) -0.1183(2) 0.0281(7) Uani 1 1 d . . .
H9A H -0.0196 0.4080 -0.0543 0.034 Uiso 1 1 calc R . .
C10 C -0.1436(3) 0.3253(3) -0.2100(3) 0.0314(8) Uani 1 1 d . . .
C11 C -0.2339(3) 0.3633(3) -0.2102(3) 0.0416(9) Uani 1 1 d . . .
H11A H -0.2255 0.4147 -0.1496 0.050 Uiso 1 1 calc R . .
C12 C -0.3381(4) 0.3261(4) -0.2996(3) 0.0461(10) Uani 1 1 d . . .
H12A H -0.3994 0.3526 -0.2988 0.055 Uiso 1 1 calc R . .
C13 C -0.3519(4) 0.2498(3) -0.3902(3) 0.0462(10) Uani 1 1 d . . .
H13A H -0.4221 0.2241 -0.4506 0.055 Uiso 1 1 calc R . .
C14 C -0.2573(3) 0.2119(3) -0.3890(3) 0.0361(8) Uani 1 1 d . . .
H14A H -0.2641 0.1611 -0.4492 0.043 Uiso 1 1 calc R . .
C15 C -0.1561(3) 0.2494(2) -0.2997(2) 0.0263(7) Uani 1 1 d . . .
C16 C -0.0520(3) 0.2109(3) -0.2847(2) 0.0316(8) Uani 1 1 d . . .
H16A H -0.0612 0.1554 -0.3477 0.038 Uiso 1 1 calc R . .
C17 C 0.0552(3) 0.3106(3) -0.2436(3) 0.0283(7) Uani 1 1 d . . .
C18 C 0.1404(3) 0.3273(3) -0.2822(3) 0.0330(8) Uani 1 1 d . . .
H18A H 0.1347 0.2750 -0.3409 0.040 Uiso 1 1 calc R . .
C19 C 0.2306(3) 0.4197(3) -0.2335(3) 0.0418(9) Uani 1 1 d . . .
H19A H 0.2884 0.4314 -0.2583 0.050 Uiso 1 1 calc R . .
C20 C 0.2391(3) 0.4981(3) -0.1467(3) 0.0423(9) Uani 1 1 d . . .
H20A H 0.3015 0.5626 -0.1149 0.051 Uiso 1 1 calc R . .
C21 C 0.1596(3) 0.4826(3) -0.1082(3) 0.0330(8) Uani 1 1 d . . .
H21A H 0.1664 0.5357 -0.0495 0.040 Uiso 1 1 calc R . .
C22 C 0.0666(3) 0.3871(3) -0.1557(3) 0.0301(7) Uani 1 1 d . . .
C23 C -0.0818(3) -0.2396(3) -0.4042(2) 0.0268(7) Uani 1 1 d . . .
H23A H -0.0819 -0.1858 -0.4380 0.032 Uiso 1 1 calc R . .
C24 C -0.1964(3) -0.3317(3) -0.4540(2) 0.0268(7) Uani 1 1 d . . .
C25 C -0.2919(3) -0.3458(3) -0.5398(3) 0.0374(8) Uani 1 1 d . . .
H25A H -0.2928 -0.2947 -0.5719 0.045 Uiso 1 1 calc R . .
C26 C -0.3898(3) -0.4387(3) -0.5798(3) 0.0461(10) Uani 1 1 d . . .
H26A H -0.4553 -0.4512 -0.6407 0.055 Uiso 1 1 calc R . .
C27 C -0.3891(3) -0.5102(4) -0.5299(3) 0.0451(10) Uani 1 1 d . . .
H27A H -0.4548 -0.5714 -0.5569 0.054 Uiso 1 1 calc R . .
C28 C -0.2946(3) -0.4942(3) -0.4414(3) 0.0343(8) Uani 1 1 d . . .
H28A H -0.2964 -0.5430 -0.4069 0.041 Uiso 1 1 calc R . .
C29 C -0.1961(3) -0.4054(2) -0.4032(2) 0.0278(7) Uani 1 1 d . . .
C30 C -0.0819(3) -0.3789(2) -0.3114(2) 0.0266(7) Uani 1 1 d . . .
H30A H -0.0816 -0.4307 -0.2754 0.032 Uiso 1 1 calc R . .
C31 C 0.0095(3) -0.3689(2) -0.3556(2) 0.0232(6) Uani 1 1 d . . .
C32 C 0.0868(3) -0.4265(3) -0.3522(2) 0.0307(7) Uani 1 1 d . . .
H32A H 0.0882 -0.4761 -0.3183 0.037 Uiso 1 1 calc R . .
C33 C 0.1598(3) -0.4099(3) -0.3984(3) 0.0354(8) Uani 1 1 d . . .
H33A H 0.2091 -0.4514 -0.3993 0.042 Uiso 1 1 calc R . .
C34 C 0.1642(3) -0.3342(3) -0.4441(3) 0.0342(8) Uani 1 1 d . . .
H34A H 0.2181 -0.3223 -0.4731 0.041 Uiso 1 1 calc R . .
C35 C 0.0888(3) -0.2761(3) -0.4471(3) 0.0326(8) Uani 1 1 d . . .
H35A H 0.0911 -0.2247 -0.4788 0.039 Uiso 1 1 calc R . .
C36 C 0.0099(3) -0.2926(2) -0.4040(2) 0.0217(6) Uani 1 1 d . . .

loop_
_atom_site_aniso_label
_atom_site_aniso_U_11
_atom_site_aniso_U_22
_atom_site_aniso_U_33
_atom_site_aniso_U_23
_atom_site_aniso_U_13
_atom_site_aniso_U_12
Fe1 0.0299(8) 0.0206(5) 0.0194(5) 0.0080(4) 0.0135(7) 0.0121(7)
Cl1 0.0345(9) 0.0452(10) 0.0359(9) 0.0130(8) 0.0142(7) 0.0093(8)
N1 0.0443(16) 0.0205(13) 0.0189(13) 0.0080(11) 0.0174(12) 0.0145(12)
N2 0.0356(14) 0.0162(13) 0.0250(13) 0.0057(11) 0.0104(12) 0.0072(11)
N3 0.0475(17) 0.0225(14) 0.0206(13) 0.0069(11) 0.0191(12) 0.0117(12)
N4 0.0321(14) 0.0236(14) 0.0205(13) 0.0088(11) 0.0107(11) 0.0130(11)
C1 0.0358(17) 0.0251(16) 0.0250(16) 0.0128(13) 0.0141(14) 0.0156(14)
C2 0.0378(18) 0.0264(17) 0.0222(16) 0.0065(13) 0.0135(14) 0.0075(14)
C3 0.0357(17) 0.0202(16) 0.0240(16) 0.0053(13) 0.0126(14) 0.0053(14)
C4 0.0300(16) 0.0224(16) 0.0207(15) 0.0092(13) 0.0117(13) 0.0076(13)
C5 0.0356(17) 0.0288(17) 0.0117(13) 0.0073(12) 0.0107(12) 0.0112(14)
C6 0.0296(16) 0.0266(17) 0.0239(16) 0.0104(13) 0.0170(13) 0.0096(13)
C7 0.0304(16) 0.0233(16) 0.0240(15) 0.0100(13) 0.0143(13) 0.0116(13)
C8 0.0369(17) 0.0153(14) 0.0232(15) 0.0069(12) 0.0131(13) 0.0090(13)
C9 0.0467(19) 0.0242(16) 0.0170(15) 0.0080(13) 0.0171(14) 0.0117(15)
C10 0.0449(19) 0.0285(17) 0.0323(18) 0.0192(15) 0.0197(15) 0.0182(15)
C11 0.052(2) 0.045(2) 0.045(2) 0.0283(18) 0.0251(19) 0.0282(19)
C12 0.055(2) 0.057(3) 0.059(3) 0.041(2) 0.033(2) 0.039(2)
C13 0.044(2) 0.052(2) 0.052(2) 0.030(2) 0.0237(19) 0.0135(19)
C14 0.043(2) 0.038(2) 0.0374(19) 0.0200(16) 0.0218(17) 0.0159(17)
C15 0.0400(18) 0.0213(15) 0.0301(17) 0.0200(13) 0.0194(15) 0.0126(14)
C16 0.052(2) 0.0238(17) 0.0225(16) 0.0098(13) 0.0167(15) 0.0163(16)
C17 0.0433(19) 0.0300(17) 0.0298(17) 0.0184(14) 0.0245(15) 0.0218(15)
C18 0.0389(19) 0.0293(18) 0.0303(17) 0.0112(14) 0.0138(15) 0.0108(15)
C19 0.050(2) 0.054(2) 0.041(2) 0.0291(19) 0.0284(18) 0.0242(19)
C20 0.049(2) 0.032(2) 0.041(2) 0.0088(16) 0.0177(18) 0.0095(17)
C21 0.048(2) 0.0247(17) 0.0257(17) 0.0067(14) 0.0178(15) 0.0104(15)
C22 0.0420(19) 0.0247(16) 0.0319(17) 0.0179(14) 0.0142(15) 0.0195(15)
C23 0.0430(18) 0.0230(16) 0.0215(15) 0.0084(13) 0.0197(14) 0.0131(14)
C24 0.0339(17) 0.0239(16) 0.0230(16) -0.0006(13) 0.0175(14) 0.0115(14)
C25 0.043(2) 0.044(2) 0.0317(18) 0.0071(16) 0.0224(16) 0.0243(18)
C26 0.0311(19) 0.054(3) 0.036(2) -0.0020(18) 0.0123(16) 0.0058(18)
C27 0.037(2) 0.056(3) 0.048(2) 0.0092(19) 0.0304(18) 0.0170(19)
C28 0.0393(19) 0.0246(17) 0.044(2) 0.0088(15) 0.0278(17) 0.0078(15)
C29 0.0407(18) 0.0204(16) 0.0206(15) -0.0011(12) 0.0191(14) 0.0062(14)
C30 0.0438(19) 0.0170(15) 0.0227(15) 0.0064(12) 0.0184(14) 0.0104(14)
C31 0.0269(15) 0.0186(15) 0.0200(14) 0.0000(12) 0.0112(12) 0.0058(12)
C32 0.0393(18) 0.0260(17) 0.0211(15) 0.0032(13) 0.0097(14) 0.0112(15)
C33 0.0403(19) 0.0363(19) 0.0280(17) 0.0052(15) 0.0123(15) 0.0212(16)
C34 0.0394(19) 0.039(2) 0.0296(17) 0.0082(15) 0.0220(15) 0.0151(16)
C35 0.0415(19) 0.0298(18) 0.0277(17) 0.0081(14) 0.0174(15) 0.0119(15)
C36 0.0253(15) 0.0220(15) 0.0160(14) 0.0014(12) 0.0107(12) 0.0071(12)

loop_
_atom_type_symbol
_atom_type_description
_atom_type_scat_dispersion_real
_atom_type_scat_dispersion_imag
_atom_type_scat_source
C C 0.0033 0.0016 'International Tables Vol C Tables 4.2.6.8 and 6.1.1.4'
H H 0.0000 0.0000 'International Tables Vol C Tables 4.2.6.8 and 6.1.1.4'
N N 0.0061 0.0033 'International Tables Vol C Tables 4.2.6.8 and 6.1.1.4'
Cl Cl 0.1484 0.1585 'International Tables Vol C Tables 4.2.6.8 and 6.1.1.4'
Fe Fe 0.3463 0.8444 'International Tables Vol C Tables 4.2.6.8 and 6.1.1.4'

loop_
_geom_angle_atom_site_label_1
_geom_angle_atom_site_label_2
_geom_angle_atom_site_label_3
_geom_angle
_geom_angle_site_symmetry_1
_geom_angle_site_symmetry_3
_geom_angle_publ_flag
Fe1 Fe1 N2 81.6(2) 2 . ?
Fe1 Fe1 N1 81.7(2) 2 . ?
N2 Fe1 N1 89.21(12) . . ?
Fe1 Fe1 N2 77.3(2) 2 2 ?
N2 Fe1 N2 158.92(5) . 2 ?
N1 Fe1 N2 87.76(12) . 2 ?
Fe1 Fe1 N1 77.4(2) 2 2 ?
N2 Fe1 N1 87.77(12) . 2 ?
N1 Fe1 N1 159.04(5) . 2 ?
N2 Fe1 N1 87.65(12) 2 2 ?
Fe1 Fe1 Cl1 179.5(3) 2 . ?
N2 Fe1 Cl1 98.81(10) . . ?
N1 Fe1 Cl1 98.31(10) . . ?
N2 Fe1 Cl1 102.27(10) 2 . ?
N1 Fe1 Cl1 102.65(10) 2 . ?
C1 N1 C4 106.4(2) . . ?
C1 N1 Fe1 127.3(2) . . ?
C4 N1 Fe1 124.9(2) . . ?
C1 N1 Fe1 126.1(2) . 2 ?
C4 N1 Fe1 126.1(2) . 2 ?
C5 N2 C8 106.2(2) . . ?
C5 N2 Fe1 125.6(2) . . ?
C8 N2 Fe1 126.7(2) . . ?
C5 N2 Fe1 127.0(2) . 2 ?
C8 N2 Fe1 125.5(2) . 2 ?
C1 N3 C8 121.3(3) . 2 ?
C4 N4 C5 121.0(3) . . ?
N3 C1 N1 127.2(3) . . ?
N3 C1 C2 122.9(3) . . ?
N1 C1 C2 109.9(3) . . ?
C3 C2 C1 106.6(3) . . ?
C3 C2 C9 115.5(3) . . ?
C1 C2 C9 137.9(3) . . ?
C2 C3 C4 108.3(3) . . ?
C2 C3 C16 113.8(3) . . ?
C4 C3 C16 137.9(3) . . ?
N4 C4 N1 127.9(3) . . ?
N4 C4 C3 123.3(3) . . ?
N1 C4 C3 108.8(3) . . ?
N4 C5 N2 127.6(3) . . ?
N4 C5 C6 123.0(3) . . ?
N2 C5 C6 109.5(3) . . ?
C7 C6 C5 107.6(3) . . ?
C7 C6 C23 115.1(3) . . ?
C5 C6 C23 137.2(3) . . ?
C6 C7 C8 107.8(3) . . ?
C6 C7 C30 115.0(3) . . ?
C8 C7 C30 137.2(3) . . ?
N3 C8 N2 127.4(3) 2 . ?
N3 C8 C7 123.7(3) 2 . ?
N2 C8 C7 108.8(3) . . ?
C2 C9 C10 104.7(3) . . ?
C2 C9 C22 103.1(3) . . ?
C10 C9 C22 105.8(2) . . ?
C2 C9 H9A 114.1 . . ?
C10 C9 H9A 114.1 . . ?
C22 C9 H9A 114.1 . . ?
C11 C10 C15 119.6(3) . . ?
C11 C10 C9 126.4(3) . . ?
C15 C10 C9 113.9(3) . . ?
C10 C11 C12 120.5(4) . . ?
C10 C11 H11A 119.8 . . ?
C12 C11 H11A 119.8 . . ?
C11 C12 C13 120.5(4) . . ?
C11 C12 H12A 119.8 . . ?
C13 C12 H12A 119.8 . . ?
C12 C13 C14 118.4(4) . . ?
C12 C13 H13A 120.8 . . ?
C14 C13 H13A 120.8 . . ?
C15 C14 C13 119.9(4) . . ?
C15 C14 H14A 120.0 . . ?
C13 C14 H14A 120.0 . . ?
C14 C15 C10 121.1(3) . . ?
C14 C15 C16 125.8(3) . . ?
C10 C15 C16 113.0(3) . . ?
C3 C16 C15 104.3(3) . . ?
C3 C16 C17 104.8(3) . . ?
C15 C16 C17 106.4(3) . . ?
C3 C16 H16A 113.5 . . ?
C15 C16 H16A 113.5 . . ?
C17 C16 H16A 113.5 . . ?
C22 C17 C18 119.8(3) . . ?
C22 C17 C16 112.5(3) . . ?
C18 C17 C16 127.6(3) . . ?
C19 C18 C17 118.9(3) . . ?
C19 C18 H18A 120.5 . . ?
C17 C18 H18A 120.5 . . ?
C18 C19 C20 120.8(3) . . ?
C18 C19 H19A 119.6 . . ?
C20 C19 H19A 119.6 . . ?
C21 C20 C19 120.9(4) . . ?
C21 C20 H20A 119.5 . . ?
C19 C20 H20A 119.5 . . ?
C20 C21 C22 119.6(3) . . ?
C20 C21 H21A 120.2 . . ?
C22 C21 H21A 120.2 . . ?
C17 C22 C21 119.9(3) . . ?
C17 C22 C9 113.8(3) . . ?
C21 C22 C9 126.2(3) . . ?
C36 C23 C6 104.8(2) . . ?
C36 C23 C24 104.6(2) . . ?
C6 C23 C24 103.8(2) . . ?
C36 C23 H23A 114.2 . . ?
C6 C23 H23A 114.2 . . ?
C24 C23 H23A 114.2 . . ?
C25 C24 C29 120.9(3) . . ?
C25 C24 C23 125.6(3) . . ?
C29 C24 C23 113.4(3) . . ?
C24 C25 C26 118.8(4) . . ?
C24 C25 H25A 120.6 . . ?
C26 C25 H25A 120.6 . . ?
C27 C26 C25 120.0(4) . . ?
C27 C26 H26A 120.0 . . ?
C25 C26 H26A 120.0 . . ?
C26 C27 C28 121.3(4) . . ?
C26 C27 H27A 119.4 . . ?
C28 C27 H27A 119.4 . . ?
C27 C28 C29 119.5(4) . . ?
C27 C28 H28A 120.3 . . ?
C29 C28 H28A 120.3 . . ?
C28 C29 C24 119.5(3) . . ?
C28 C29 C30 126.7(3) . . ?
C24 C29 C30 113.8(3) . . ?
C7 C30 C29 104.6(3) . . ?
C7 C30 C31 105.0(2) . . ?
C29 C30 C31 104.4(2) . . ?
C7 C30 H30A 113.9 . . ?
C29 C30 H30A 113.9 . . ?
C31 C30 H30A 113.9 . . ?
C32 C31 C36 120.2(3) . . ?
C32 C31 C30 126.7(3) . . ?
C36 C31 C30 113.1(3) . . ?
C33 C32 C31 118.9(3) . . ?
C33 C32 H32A 120.5 . . ?
C31 C32 H32A 120.5 . . ?
C32 C33 C34 122.1(3) . . ?
C32 C33 H33A 118.9 . . ?
C34 C33 H33A 118.9 . . ?
C33 C34 C35 119.4(3) . . ?
C33 C34 H34A 120.3 . . ?
C35 C34 H34A 120.3 . . ?
C34 C35 C36 120.7(3) . . ?
C34 C35 H35A 119.7 . . ?
C36 C35 H35A 119.7 . . ?
C35 C36 C31 118.6(3) . . ?
C35 C36 C23 127.7(3) . . ?
C31 C36 C23 113.7(2) . . ?

loop_
_geom_bond_atom_site_label_1
_geom_bond_atom_site_label_2
_geom_bond_distance
_geom_bond_site_symmetry_2
_geom_bond_publ_flag
Fe1 N2 1.935(3) . ?
Fe1 N1 1.946(3) . ?
Fe1 N2 1.963(3) 2 ?
Fe1 N1 1.973(3) 2 ?
Fe1 Cl1 2.3287(18) . ?
N1 C1 1.383(4) . ?
N1 C4 1.402(4) . ?
N1 Fe1 1.973(3) 2 ?
N2 C5 1.389(4) . ?
N2 C8 1.396(4) . ?
N2 Fe1 1.963(3) 2 ?
N3 C1 1.328(4) . ?
N3 C8 1.335(4) 2 ?
N4 C4 1.329(4) . ?
N4 C5 1.345(4) . ?
C1 C2 1.451(4) . ?
C2 C3 1.362(5) . ?
C2 C9 1.507(5) . ?
C3 C4 1.440(4) . ?
C3 C16 1.515(4) . ?
C5 C6 1.436(4) . ?
C6 C7 1.350(4) . ?
C6 C23 1.537(4) . ?
C7 C8 1.442(4) . ?
C7 C30 1.523(4) . ?
C8 N3 1.335(4) 2 ?
C9 C10 1.525(5) . ?
C9 C22 1.557(5) . ?
C9 H9A 1.0000 . ?
C10 C11 1.388(5) . ?
C10 C15 1.405(5) . ?
C11 C12 1.410(6) . ?
C11 H11A 0.9500 . ?
C12 C13 1.411(6) . ?
C12 H12A 0.9500 . ?
C13 C14 1.436(6) . ?
C13 H13A 0.9500 . ?
C14 C15 1.387(5) . ?
C14 H14A 0.9500 . ?
C15 C16 1.529(5) . ?
C16 C17 1.553(5) . ?
C16 H16A 1.0000 . ?
C17 C22 1.397(5) . ?
C17 C18 1.419(5) . ?
C18 C19 1.364(6) . ?
C18 H18A 0.9500 . ?
C19 C20 1.412(6) . ?
C19 H19A 0.9500 . ?
C20 C21 1.351(5) . ?
C20 H20A 0.9500 . ?
C21 C22 1.409(5) . ?
C21 H21A 0.9500 . ?
C23 C36 1.530(4) . ?
C23 C24 1.540(5) . ?
C23 H23A 1.0000 . ?
C24 C25 1.374(5) . ?
C24 C29 1.417(5) . ?
C25 C26 1.429(6) . ?
C25 H25A 0.9500 . ?
C26 C27 1.381(6) . ?
C26 H26A 0.9500 . ?
C27 C28 1.384(6) . ?
C27 H27A 0.9500 . ?
C28 C29 1.404(5) . ?
C28 H28A 0.9500 . ?
C29 C30 1.526(5) . ?
C30 C31 1.544(4) . ?
C30 H30A 1.0000 . ?
C31 C32 1.408(5) . ?
C31 C36 1.425(4) . ?
C32 C33 1.369(5) . ?
C32 H32A 0.9500 . ?
C33 C34 1.390(5) . ?
C33 H33A 0.9500 . ?
C34 C35 1.393(5) . ?
C34 H34A 0.9500 . ?
C35 C36 1.397(5) . ?
C35 H35A 0.9500 . ?

loop_
_platon_squeeze_void_nr
_platon_squeeze_void_average_x
_platon_squeeze_void_average_y
_platon_squeeze_void_average_z
_platon_squeeze_void_volume
_platon_squeeze_void_count_electrons
_platon_squeeze_void_content
1 -0.086 -0.032 0.387 1167 426 ' '
